data_7060149
loop_
_publ_author_name
'Aldoshin, Sergey'
'Ivakhnenko, Eugeny'
'Shilov, Gennadii'
'Tkachev, Valerii'
'Utenyshev, Andrei'
'Palii, Andreii'
'Dorovatovskii, Pavel'
'Kovalenko, Anastasiia'
'Morgunov, Roman'
'Metelitsa, Anatoly'
'Minkin, Vladimir'

_publ_section_title
;
 Synthesis, crystal molecular structure, and magnetic characteristics of
 coordination polymers formed by Co(ii) diketonates with pentaheterocyclic
 triphenodioxazines
;
_journal_issue 1
_journal_name_full 'New Journal of Chemistry'
_journal_page_first 304
_journal_page_last 313
_journal_paper_doi 10.1039/D0NJ05279E
_journal_volume 45
_journal_year 2021
_chemical_formula_moiety 'C26 H25 Cl N2 O2'
_chemical_formula_sum 'C26 H25 Cl N2 O2'
_chemical_formula_weight 432.93
_space_group_IT_number 14
_space_group_name_Hall '-P 2ybc'
_space_group_name_H-M_alt 'P 1 21/c 1'
_symmetry_cell_setting monoclinic
_symmetry_space_group_name_H-M 'P 1 21/c 1'
_atom_sites_solution_hydrogens geom
_atom_sites_solution_primary difmap
_atom_sites_solution_secondary difmap
_audit_creation_method SHELXL-2013
_audit_update_record
;
2020-10-09 deposited with the CCDC.	2020-11-20 downloaded from the CCDC.
;
_cell_angle_alpha 90
_cell_angle_beta 95.01(3)
_cell_angle_gamma 90
_cell_formula_units_Z 4
_cell_length_a 14.332(3)
_cell_length_b 10.0370(2)
_cell_length_c 15.245(3)
_cell_measurement_reflns_used 600
_cell_measurement_temperature 100(2)
_cell_measurement_theta_max 28.0
_cell_measurement_theta_min 2.8
_cell_volume 2184.6(6)
_computing_cell_refinement 'iMosflm (Battye et al., 2011)'
_computing_data_collection 'Marccd (Doyle, 2011)'
_computing_data_reduction iMosflm
_computing_molecular_graphics 'SHELXTL (Sheldrick, 2015)'
_computing_publication_material SHELXTL
_computing_structure_refinement 'SHELXL (Sheldrick, 2015)'
_computing_structure_solution 'SHELXT (Sheldrick, 2015)'
_diffrn_ambient_temperature 100(2)
_diffrn_measured_fraction_theta_full 0.995
_diffrn_measured_fraction_theta_max 0.993
_diffrn_measurement_device_type 'Rayonix SX165 CCD'
_diffrn_measurement_method '/f scan'
_diffrn_radiation_type synchrotron
_diffrn_radiation_wavelength 0.79475
_diffrn_reflns_av_R_equivalents 0.0995
_diffrn_reflns_av_unetI/netI 0.0726
_diffrn_reflns_Laue_measured_fraction_full 0.995
_diffrn_reflns_Laue_measured_fraction_max 0.993
_diffrn_reflns_limit_h_max 18
_diffrn_reflns_limit_h_min -18
_diffrn_reflns_limit_k_max 12
_diffrn_reflns_limit_k_min -13
_diffrn_reflns_limit_l_max 19
_diffrn_reflns_limit_l_min -19
_diffrn_reflns_number 34209
_diffrn_reflns_point_group_measured_fraction_full 0.995
_diffrn_reflns_point_group_measured_fraction_max 0.993
_diffrn_reflns_theta_full 28.480
_diffrn_reflns_theta_max 31.062
_diffrn_reflns_theta_min 2.720
_exptl_absorpt_coefficient_mu 0.266
_exptl_absorpt_correction_T_max 0.954
_exptl_absorpt_correction_T_min 0.945
_exptl_absorpt_correction_type multi-scan
_exptl_absorpt_process_details 'Scala (Evans, 2006)'
_exptl_crystal_colour colourless
_exptl_crystal_density_diffrn 1.316
_exptl_crystal_description prism
_exptl_crystal_F_000 912
_exptl_crystal_size_max 0.18
_exptl_crystal_size_mid 0.15
_exptl_crystal_size_min 0.13
_refine_diff_density_max 0.407
_refine_diff_density_min -0.528
_refine_diff_density_rms 0.070
_refine_ls_extinction_coef 0.0121(12)
_refine_ls_extinction_expression Fc^*^=kFc[1+0.001xFc^2^\l^3^/sin(2\q)]^-1/4^
_refine_ls_extinction_method SHELXL
_refine_ls_goodness_of_fit_ref 1.006
_refine_ls_hydrogen_treatment constr
_refine_ls_matrix_type full
_refine_ls_number_parameters 287
_refine_ls_number_reflns 4963
_refine_ls_number_restraints 0
_refine_ls_restrained_S_all 1.006
_refine_ls_R_factor_all 0.1188
_refine_ls_R_factor_gt 0.0654
_refine_ls_shift/su_max 0.000
_refine_ls_shift/su_mean 0.000
_refine_ls_structure_factor_coef Fsqd
_refine_ls_weighting_details 'w=1/[\s^2^(Fo^2^)+(0.1096P)^2^] where P=(Fo^2^+2Fc^2^)/3'
_refine_ls_weighting_scheme calc
_refine_ls_wR_factor_gt 0.1605
_refine_ls_wR_factor_ref 0.1938
_reflns_Friedel_coverage 0.000
_reflns_number_gt 2937
_reflns_number_total 4963
_reflns_threshold_expression 'I > 2\s(I)'
_cod_data_source_file d0nj05279e5.cif
_cod_data_source_block IK804
_cod_depositor_comments 'Adding full bibliography for 7060147--7060150.cif.'
_cod_original_sg_symbol_H-M P2(1)/c
_cod_database_code 7060149
_shelx_space_group_comment
;
The symmetry employed for this shelxl refinement is uniquely defined
by the following loop, which should always be used as a source of
symmetry information in preference to the above space-group names.
They are only intended as comments.
;
_shelx_estimated_absorpt_t_min 0.953
_shelx_estimated_absorpt_t_max 0.966

loop_
_space_group_symop_operation_xyz
'x, y, z'
'-x, y+1/2, -z+1/2'
'-x, -y, -z'
'x, -y-1/2, z-1/2'

loop_
_atom_site_label
_atom_site_type_symbol
_atom_site_fract_x
_atom_site_fract_y
_atom_site_fract_z
_atom_site_U_iso_or_equiv
_atom_site_adp_type
_atom_site_occupancy
_atom_site_symmetry_multiplicity
_atom_site_calc_flag
_atom_site_refinement_flags
_atom_site_disorder_assembly
_atom_site_disorder_group
Cl1 Cl 0.68669(5) -0.01875(8) 0.72355(5) 0.0390(2) Uani 1 1 d . . .
O1 O 0.27376(15) 0.4477(2) 0.27390(13) 0.0338(5) Uani 1 1 d . . .
O2 O 0.44478(14) 0.4336(2) 0.61233(13) 0.0348(5) Uani 1 1 d . . .
N1 N 0.23726(17) 0.6456(2) 0.39896(16) 0.0333(6) Uani 1 1 d . . .
N2 N 0.47677(17) 0.2293(2) 0.48843(16) 0.0340(6) Uani 1 1 d . . .
C9 C 0.1448(2) 0.7637(3) 0.28460(19) 0.0312(6) Uani 1 1 d . . .
H9 H 0.1312 0.8288 0.3269 0.037 Uiso 1 1 calc R . .
C10 C 0.1096(2) 0.7790(3) 0.19825(19) 0.0326(6) Uani 1 1 d . . .
C11 C 0.1299(2) 0.6803(3) 0.13735(19) 0.0336(6) Uani 1 1 d . . .
H11 H 0.1051 0.6907 0.0779 0.040 Uiso 1 1 calc R . .
C12 C 0.1846(2) 0.5672(3) 0.15932(19) 0.0339(6) Uani 1 1 d . . .
C7 C 0.2184(2) 0.5570(3) 0.24806(19) 0.0319(6) Uani 1 1 d . . .
C8 C 0.2006(2) 0.6528(3) 0.31113(18) 0.0310(6) Uani 1 1 d . . .
C1 C 0.3156(2) 0.4421(3) 0.35771(19) 0.0320(6) Uani 1 1 d . . .
C2 C 0.2941(2) 0.5457(3) 0.41975(19) 0.0312(6) Uani 1 1 d . . .
C3 C 0.3397(2) 0.5356(3) 0.50728(19) 0.0339(6) Uani 1 1 d . . .
H3 H 0.3272 0.6003 0.5502 0.041 Uiso 1 1 calc R . .
C4 C 0.4000(2) 0.4351(3) 0.52917(18) 0.0318(6) Uani 1 1 d . . .
C5 C 0.4207(2) 0.3301(3) 0.46712(19) 0.0322(6) Uani 1 1 d . . .
C6 C 0.3752(2) 0.3406(3) 0.37976(19) 0.0333(6) Uani 1 1 d . . .
H6 H 0.3870 0.2754 0.3369 0.040 Uiso 1 1 calc R . .
C13 C 0.5015(2) 0.3259(3) 0.63664(19) 0.0327(6) Uani 1 1 d . . .
C14 C 0.5163(2) 0.2257(3) 0.57552(19) 0.0335(6) Uani 1 1 d . . .
C15 C 0.5732(2) 0.1171(3) 0.6043(2) 0.0350(7) Uani 1 1 d . . .
H15 H 0.5836 0.0461 0.5651 0.042 Uiso 1 1 calc R . .
C16 C 0.6138(2) 0.1144(3) 0.6896(2) 0.0350(7) Uani 1 1 d . . .
C17 C 0.5998(2) 0.2159(3) 0.7498(2) 0.0365(7) Uani 1 1 d . . .
H17 H 0.6286 0.2121 0.8083 0.044 Uiso 1 1 calc R . .
C18 C 0.5426(2) 0.3227(3) 0.7223(2) 0.0357(7) Uani 1 1 d . . .
H18 H 0.5318 0.3928 0.7620 0.043 Uiso 1 1 calc R . .
C19 C 0.0496(2) 0.9002(3) 0.16586(19) 0.0335(6) Uani 1 1 d . . .
C21 C 0.0957(2) 0.9701(3) 0.0914(2) 0.0384(7) Uani 1 1 d . . .
H21A H 0.1585 1.0004 0.1132 0.058 Uiso 1 1 calc R . .
H21B H 0.0577 1.0469 0.0708 0.058 Uiso 1 1 calc R . .
H21C H 0.1005 0.9077 0.0425 0.058 Uiso 1 1 calc R . .
C2O C 0.0402(2) 1.0002(3) 0.2400(2) 0.0401(7) Uani 1 1 d . . .
H20A H 0.0102 0.9570 0.2879 0.060 Uiso 1 1 calc R . .
H20B H 0.0020 1.0758 0.2176 0.060 Uiso 1 1 calc R . .
H20C H 0.1025 1.0320 0.2622 0.060 Uiso 1 1 calc R . .
C22 C -0.0490(2) 0.8504(3) 0.1324(2) 0.0397(7) Uani 1 1 d . . .
H22A H -0.0440 0.7871 0.0841 0.060 Uiso 1 1 calc R . .
H22B H -0.0878 0.9263 0.1113 0.060 Uiso 1 1 calc R . .
H22C H -0.0779 0.8062 0.1806 0.060 Uiso 1 1 calc R . .
C23 C 0.2081(2) 0.4642(3) 0.08975(19) 0.0353(7) Uani 1 1 d . . .
C26 C 0.1661(3) 0.5031(3) -0.0029(2) 0.0430(8) Uani 1 1 d . . .
H26A H 0.0978 0.5082 -0.0036 0.065 Uiso 1 1 calc R . .
H26B H 0.1830 0.4358 -0.0454 0.065 Uiso 1 1 calc R . .
H26C H 0.1908 0.5900 -0.0189 0.065 Uiso 1 1 calc R . .
C25 C 0.1704(3) 0.3254(3) 0.1114(2) 0.0438(8) Uani 1 1 d . . .
H25A H 0.1999 0.2957 0.1684 0.066 Uiso 1 1 calc R . .
H25B H 0.1850 0.2622 0.0655 0.066 Uiso 1 1 calc R . .
H25C H 0.1024 0.3301 0.1139 0.066 Uiso 1 1 calc R . .
C24 C 0.3152(2) 0.4581(4) 0.0870(2) 0.0449(8) Uani 1 1 d . . .
H24A H 0.3395 0.5480 0.0785 0.067 Uiso 1 1 calc R . .
H24B H 0.3304 0.4009 0.0381 0.067 Uiso 1 1 calc R . .
H24C H 0.3437 0.4214 0.1425 0.067 Uiso 1 1 calc R . .

loop_
_atom_site_aniso_label
_atom_site_aniso_U_11
_atom_site_aniso_U_22
_atom_site_aniso_U_33
_atom_site_aniso_U_23
_atom_site_aniso_U_13
_atom_site_aniso_U_12
Cl1 0.0367(4) 0.0388(4) 0.0391(4) 0.0048(3) -0.0092(3) 0.0021(3)
O1 0.0384(11) 0.0338(11) 0.0269(10) -0.0016(8) -0.0095(8) 0.0045(9)
O2 0.0361(11) 0.0379(11) 0.0285(10) -0.0021(9) -0.0076(9) 0.0031(9)
N1 0.0334(12) 0.0359(13) 0.0292(12) 0.0001(10) -0.0054(10) -0.0014(11)
N2 0.0351(13) 0.0333(13) 0.0320(13) 0.0014(10) -0.0061(10) -0.0009(11)
C9 0.0313(14) 0.0304(14) 0.0312(14) -0.0021(12) -0.0020(11) -0.0005(12)
C10 0.0327(14) 0.0316(14) 0.0326(14) 0.0015(12) -0.0018(12) -0.0011(12)
C11 0.0353(15) 0.0344(15) 0.0297(14) -0.0010(12) -0.0057(12) 0.0010(12)
C12 0.0340(15) 0.0337(15) 0.0322(14) -0.0023(12) -0.0069(12) -0.0014(12)
C7 0.0320(14) 0.0304(14) 0.0320(14) 0.0018(12) -0.0039(12) 0.0008(12)
C8 0.0307(14) 0.0318(14) 0.0289(13) -0.0005(12) -0.0059(11) -0.0011(11)
C1 0.0315(14) 0.0342(15) 0.0288(13) -0.0006(12) -0.0057(11) -0.0026(12)
C2 0.0301(13) 0.0319(15) 0.0306(14) 0.0003(11) -0.0035(11) -0.0014(11)
C3 0.0355(14) 0.0356(15) 0.0293(13) -0.0020(12) -0.0046(11) -0.0019(13)
C4 0.0321(14) 0.0357(15) 0.0261(13) 0.0000(12) -0.0057(11) -0.0014(12)
C5 0.0299(14) 0.0324(14) 0.0329(14) 0.0015(12) -0.0044(11) -0.0024(12)
C6 0.0364(15) 0.0335(15) 0.0291(14) -0.0029(12) -0.0029(12) -0.0003(12)
C13 0.0297(14) 0.0341(15) 0.0332(14) 0.0046(12) -0.0036(11) 0.0025(12)
C14 0.0317(14) 0.0351(15) 0.0322(14) 0.0020(12) -0.0051(12) -0.0023(12)
C15 0.0332(14) 0.0353(15) 0.0354(15) 0.0018(13) -0.0042(12) 0.0004(13)
C16 0.0326(14) 0.0364(15) 0.0345(15) 0.0075(13) -0.0051(12) -0.0030(12)
C17 0.0374(16) 0.0388(16) 0.0315(14) 0.0036(13) -0.0076(12) -0.0034(13)
C18 0.0353(15) 0.0384(16) 0.0322(14) 0.0010(13) -0.0029(12) -0.0009(13)
C19 0.0335(15) 0.0342(15) 0.0315(14) 0.0018(12) -0.0039(12) 0.0048(12)
C21 0.0406(16) 0.0384(16) 0.0348(15) 0.0031(13) -0.0045(13) 0.0031(14)
C2O 0.0387(15) 0.0404(17) 0.0394(15) -0.0018(14) -0.0065(13) 0.0103(13)
C22 0.0360(15) 0.0409(17) 0.0402(16) -0.0008(14) -0.0083(13) 0.0063(13)
C23 0.0390(15) 0.0374(16) 0.0278(13) -0.0028(12) -0.0074(12) 0.0019(13)
C26 0.0542(19) 0.0447(19) 0.0282(14) -0.0024(14) -0.0073(13) 0.0051(16)
C25 0.057(2) 0.0373(17) 0.0353(16) -0.0051(14) -0.0074(14) -0.0034(15)
C24 0.0436(18) 0.055(2) 0.0353(16) -0.0045(15) -0.0023(14) 0.0090(16)

loop_
_atom_type_symbol
_atom_type_description
_atom_type_scat_dispersion_real
_atom_type_scat_dispersion_imag
_atom_type_scat_source
C C 0.0047 0.0021 'International Tables Vol C Tables 4.2.6.8 and 6.1.1.4'
H H 0.0000 0.0000 'International Tables Vol C Tables 4.2.6.8 and 6.1.1.4'
N N 0.0086 0.0042 'International Tables Vol C Tables 4.2.6.8 and 6.1.1.4'
O O 0.0149 0.0079 'International Tables Vol C Tables 4.2.6.8 and 6.1.1.4'
Cl Cl 0.1755 0.1995 'International Tables Vol C Tables 4.2.6.8 and 6.1.1.4'

loop_
_geom_angle_atom_site_label_1
_geom_angle_atom_site_label_2
_geom_angle_atom_site_label_3
_geom_angle
_geom_angle_site_symmetry_1
_geom_angle_site_symmetry_3
_geom_angle_publ_flag
C1 O1 C7 119.4(2) . . ?
C4 O2 C13 118.3(2) . . ?
C2 N1 C8 116.4(2) . . ?
C5 N2 C14 116.3(3) . . ?
C10 C9 C8 120.9(3) . . ?
C10 C9 H9 119.5 . . ?
C8 C9 H9 119.5 . . ?
C9 C10 C11 118.3(3) . . ?
C9 C10 C19 122.7(3) . . ?
C11 C10 C19 119.0(3) . . ?
C12 C11 C10 123.8(3) . . ?
C12 C11 H11 118.1 . . ?
C10 C11 H11 118.1 . . ?
C7 C12 C11 115.4(3) . . ?
C7 C12 C23 122.6(3) . . ?
C11 C12 C23 122.0(3) . . ?
O1 C7 C8 118.8(2) . . ?
O1 C7 C12 118.1(3) . . ?
C8 C7 C12 123.1(3) . . ?
N1 C8 C7 123.2(3) . . ?
N1 C8 C9 118.2(3) . . ?
C7 C8 C9 118.6(3) . . ?
C6 C1 O1 118.7(3) . . ?
C6 C1 C2 122.8(3) . . ?
O1 C1 C2 118.6(2) . . ?
N1 C2 C3 120.0(3) . . ?
N1 C2 C1 123.4(3) . . ?
C3 C2 C1 116.6(3) . . ?
C4 C3 C2 120.7(3) . . ?
C4 C3 H3 119.6 . . ?
C2 C3 H3 119.6 . . ?
C3 C4 O2 118.4(3) . . ?
C3 C4 C5 122.7(3) . . ?
O2 C4 C5 119.0(2) . . ?
N2 C5 C6 120.3(3) . . ?
N2 C5 C4 123.3(3) . . ?
C6 C5 C4 116.4(3) . . ?
C1 C6 C5 120.8(3) . . ?
C1 C6 H6 119.6 . . ?
C5 C6 H6 119.6 . . ?
O2 C13 C18 117.6(3) . . ?
O2 C13 C14 120.2(2) . . ?
C18 C13 C14 122.2(3) . . ?
N2 C14 C13 122.7(3) . . ?
N2 C14 C15 119.5(3) . . ?
C13 C14 C15 117.8(3) . . ?
C16 C15 C14 119.7(3) . . ?
C16 C15 H15 120.2 . . ?
C14 C15 H15 120.2 . . ?
C15 C16 C17 122.2(3) . . ?
C15 C16 Cl1 119.2(2) . . ?
C17 C16 Cl1 118.7(2) . . ?
C18 C17 C16 118.6(3) . . ?
C18 C17 H17 120.7 . . ?
C16 C17 H17 120.7 . . ?
C13 C18 C17 119.6(3) . . ?
C13 C18 H18 120.2 . . ?
C17 C18 H18 120.2 . . ?
C2O C19 C21 108.6(3) . . ?
C2O C19 C22 108.7(3) . . ?
C21 C19 C22 110.2(2) . . ?
C2O C19 C10 111.3(2) . . ?
C21 C19 C10 109.4(2) . . ?
C22 C19 C10 108.6(2) . . ?
C19 C21 H21A 109.5 . . ?
C19 C21 H21B 109.5 . . ?
H21A C21 H21B 109.5 . . ?
C19 C21 H21C 109.5 . . ?
H21A C21 H21C 109.5 . . ?
H21B C21 H21C 109.5 . . ?
C19 C2O H20A 109.5 . . ?
C19 C2O H20B 109.5 . . ?
H20A C2O H20B 109.5 . . ?
C19 C2O H20C 109.5 . . ?
H20A C2O H20C 109.5 . . ?
H20B C2O H20C 109.5 . . ?
C19 C22 H22A 109.5 . . ?
C19 C22 H22B 109.5 . . ?
H22A C22 H22B 109.5 . . ?
C19 C22 H22C 109.5 . . ?
H22A C22 H22C 109.5 . . ?
H22B C22 H22C 109.5 . . ?
C26 C23 C12 111.8(3) . . ?
C26 C23 C25 108.1(3) . . ?
C12 C23 C25 111.0(3) . . ?
C26 C23 C24 107.2(3) . . ?
C12 C23 C24 108.9(2) . . ?
C25 C23 C24 109.8(3) . . ?
C23 C26 H26A 109.5 . . ?
C23 C26 H26B 109.5 . . ?
H26A C26 H26B 109.5 . . ?
C23 C26 H26C 109.5 . . ?
H26A C26 H26C 109.5 . . ?
H26B C26 H26C 109.5 . . ?
C23 C25 H25A 109.5 . . ?
C23 C25 H25B 109.5 . . ?
H25A C25 H25B 109.5 . . ?
C23 C25 H25C 109.5 . . ?
H25A C25 H25C 109.5 . . ?
H25B C25 H25C 109.5 . . ?
C23 C24 H24A 109.5 . . ?
C23 C24 H24B 109.5 . . ?
H24A C24 H24B 109.5 . . ?
C23 C24 H24C 109.5 . . ?
H24A C24 H24C 109.5 . . ?
H24B C24 H24C 109.5 . . ?

loop_
_geom_bond_atom_site_label_1
_geom_bond_atom_site_label_2
_geom_bond_distance
_geom_bond_site_symmetry_2
_geom_bond_publ_flag
Cl1 C16 1.747(3) . ?
O1 C1 1.364(3) . ?
O1 C7 1.391(3) . ?
O2 C4 1.370(3) . ?
O2 C13 1.383(3) . ?
N1 C2 1.313(4) . ?
N1 C8 1.397(3) . ?
N2 C5 1.314(4) . ?
N2 C14 1.398(4) . ?
C9 C10 1.376(4) . ?
C9 C8 1.409(4) . ?
C9 H9 0.9500 . ?
C10 C11 1.406(4) . ?
C10 C19 1.546(4) . ?
C11 C12 1.403(4) . ?
C11 H11 0.9500 . ?
C12 C7 1.400(4) . ?
C12 C23 1.539(4) . ?
C7 C8 1.399(4) . ?
C1 C6 1.353(4) . ?
C1 C2 1.457(4) . ?
C2 C3 1.437(4) . ?
C3 C4 1.351(4) . ?
C3 H3 0.9500 . ?
C4 C5 1.464(4) . ?
C5 C6 1.435(4) . ?
C6 H6 0.9500 . ?
C13 C18 1.386(4) . ?
C13 C14 1.400(4) . ?
C14 C15 1.408(4) . ?
C15 C16 1.377(4) . ?
C15 H15 0.9500 . ?
C16 C17 1.398(4) . ?
C17 C18 1.391(4) . ?
C17 H17 0.9500 . ?
C18 H18 0.9500 . ?
C19 C2O 1.527(4) . ?
C19 C21 1.533(4) . ?
C19 C22 1.544(4) . ?
C21 H21A 0.9800 . ?
C21 H21B 0.9800 . ?
C21 H21C 0.9800 . ?
C2O H20A 0.9800 . ?
C2O H20B 0.9800 . ?
C2O H20C 0.9800 . ?
C22 H22A 0.9800 . ?
C22 H22B 0.9800 . ?
C22 H22C 0.9800 . ?
C23 C26 1.537(4) . ?
C23 C25 1.540(4) . ?
C23 C24 1.541(4) . ?
C26 H26A 0.9800 . ?
C26 H26B 0.9800 . ?
C26 H26C 0.9800 . ?
C25 H25A 0.9800 . ?
C25 H25B 0.9800 . ?
C25 H25C 0.9800 . ?
C24 H24A 0.9800 . ?
C24 H24B 0.9800 . ?
C24 H24C 0.9800 . ?

loop_
_geom_torsion_atom_site_label_1
_geom_torsion_atom_site_label_2
_geom_torsion_atom_site_label_3
_geom_torsion_atom_site_label_4
_geom_torsion
_geom_torsion_site_symmetry_1
_geom_torsion_site_symmetry_2
_geom_torsion_site_symmetry_3
_geom_torsion_site_symmetry_4
_geom_torsion_publ_flag
C8 C9 C10 C11 0.8(4) . . . . ?
C8 C9 C10 C19 -178.9(3) . . . . ?
C9 C10 C11 C12 -0.5(5) . . . . ?
C19 C10 C11 C12 179.1(3) . . . . ?
C10 C11 C12 C7 0.5(4) . . . . ?
C10 C11 C12 C23 -177.7(3) . . . . ?
C1 O1 C7 C8 -5.5(4) . . . . ?
C1 O1 C7 C12 173.2(3) . . . . ?
C11 C12 C7 O1 -179.5(3) . . . . ?
C23 C12 C7 O1 -1.3(4) . . . . ?
C11 C12 C7 C8 -0.8(4) . . . . ?
C23 C12 C7 C8 177.4(3) . . . . ?
C2 N1 C8 C7 3.0(4) . . . . ?
C2 N1 C8 C9 -175.4(3) . . . . ?
O1 C7 C8 N1 1.3(4) . . . . ?
C12 C7 C8 N1 -177.3(3) . . . . ?
O1 C7 C8 C9 179.7(3) . . . . ?
C12 C7 C8 C9 1.1(4) . . . . ?
C10 C9 C8 N1 177.5(3) . . . . ?
C10 C9 C8 C7 -1.0(4) . . . . ?
C7 O1 C1 C6 -174.8(3) . . . . ?
C7 O1 C1 C2 5.3(4) . . . . ?
C8 N1 C2 C3 176.0(3) . . . . ?
C8 N1 C2 C1 -3.2(4) . . . . ?
C6 C1 C2 N1 179.2(3) . . . . ?
O1 C1 C2 N1 -0.9(4) . . . . ?
C6 C1 C2 C3 0.0(4) . . . . ?
O1 C1 C2 C3 179.9(3) . . . . ?
N1 C2 C3 C4 -178.5(3) . . . . ?
C1 C2 C3 C4 0.8(4) . . . . ?
C2 C3 C4 O2 177.0(3) . . . . ?
C2 C3 C4 C5 -1.6(5) . . . . ?
C13 O2 C4 C3 175.6(3) . . . . ?
C13 O2 C4 C5 -5.7(4) . . . . ?
C14 N2 C5 C6 -178.6(3) . . . . ?
C14 N2 C5 C4 0.6(4) . . . . ?
C3 C4 C5 N2 -177.6(3) . . . . ?
O2 C4 C5 N2 3.8(4) . . . . ?
C3 C4 C5 C6 1.6(4) . . . . ?
O2 C4 C5 C6 -177.0(3) . . . . ?
O1 C1 C6 C5 -179.8(3) . . . . ?
C2 C1 C6 C5 0.1(5) . . . . ?
N2 C5 C6 C1 178.4(3) . . . . ?
C4 C5 C6 C1 -0.8(4) . . . . ?
C4 O2 C13 C18 -176.9(3) . . . . ?
C4 O2 C13 C14 3.6(4) . . . . ?
C5 N2 C14 C13 -2.9(4) . . . . ?
C5 N2 C14 C15 176.7(3) . . . . ?
O2 C13 C14 N2 0.9(4) . . . . ?
C18 C13 C14 N2 -178.6(3) . . . . ?
O2 C13 C14 C15 -178.8(3) . . . . ?
C18 C13 C14 C15 1.7(5) . . . . ?
N2 C14 C15 C16 178.7(3) . . . . ?
C13 C14 C15 C16 -1.6(4) . . . . ?
C14 C15 C16 C17 0.7(5) . . . . ?
C14 C15 C16 Cl1 -178.4(2) . . . . ?
C15 C16 C17 C18 0.2(5) . . . . ?
Cl1 C16 C17 C18 179.3(2) . . . . ?
O2 C13 C18 C17 179.7(3) . . . . ?
C14 C13 C18 C17 -0.8(5) . . . . ?
C16 C17 C18 C13 -0.1(5) . . . . ?
C9 C10 C19 C2O 3.1(4) . . . . ?
C11 C10 C19 C2O -176.5(3) . . . . ?
C9 C10 C19 C21 123.2(3) . . . . ?
C11 C10 C19 C21 -56.4(3) . . . . ?
C9 C10 C19 C22 -116.5(3) . . . . ?
C11 C10 C19 C22 63.9(4) . . . . ?
C7 C12 C23 C26 -177.1(3) . . . . ?
C11 C12 C23 C26 0.9(4) . . . . ?
C7 C12 C23 C25 62.1(4) . . . . ?
C11 C12 C23 C25 -119.8(3) . . . . ?
C7 C12 C23 C24 -58.9(4) . . . . ?
C11 C12 C23 C24 119.2(3) . . . . ?
